data_4315691
loop_
_publ_author_name
'Ralph A. Zehnder'
'David L. Clark'
'Brian L. Scott'
'Robert J. Donohoe'
'Phillip D. Palmer'
'Wolfgang H. Runde'
'David E. Hobart'

_publ_section_title
;
 Investigation of the Structural Properties of an Extended Series of
 Lanthanide Bis-hydroxychlorides Ln(OH)2Cl (Ln = Nd-Lu, except Pm and Sm)
;
_journal_name_full 'Inorganic Chemistry'
_journal_page_first 4781
_journal_page_last 4790
_journal_paper_doi 10.1021/ic901617c
_journal_volume 49
_journal_year 2010
_chemical_formula_sum 'Cl Eu H2 O2'
_chemical_formula_weight 221.43
_chemical_name_systematic
; 
 ? 
;
_space_group_IT_number 11
_symmetry_cell_setting monoclinic
_symmetry_space_group_name_Hall '-P 2yb'
_symmetry_space_group_name_H-M 'P 1 21/m 1'
_atom_sites_solution_hydrogens geom
_atom_sites_solution_primary direct
_atom_sites_solution_secondary difmap
_audit_creation_method SHELXL-97
_cell_angle_alpha 90.00
_cell_angle_beta 112.060(14)
_cell_angle_gamma 90.00
_cell_formula_units_Z 2
_cell_length_a 6.162(8)
_cell_length_b 3.783(5)
_cell_length_c 6.734(8)
_cell_measurement_temperature 141(1)
_cell_volume 145.5(3)
_computing_cell_refinement 'SAINT+, v. 7.06 (Bruker AXS, 2001)'
_computing_data_collection 'APEX II, v. 1.08 (Bruker AXS, 2003)'
_computing_data_reduction 'SAINT+, v. 7.06 (Bruker AXS, 2001)'
_computing_molecular_graphics 'SHELXTL, v. 6.10, (Bruker AXS, 2000)'
_computing_publication_material 'SHELXTL, v. 6.10, (Bruker AXS, 2000)'
_computing_structure_refinement 'SHELXL-97 (Sheldrick, 1997)'
_computing_structure_solution 'SHELXS-97 (Sheldrick, 1990)'
_diffrn_ambient_temperature 141(1)
_diffrn_measured_fraction_theta_full 0.990
_diffrn_measured_fraction_theta_max 0.926
_diffrn_measurement_device_type 'Bruker D8 with APEXII CCD'
_diffrn_measurement_method '\w scans'
_diffrn_radiation_monochromator graphite
_diffrn_radiation_source 'fine-focus sealed tube'
_diffrn_radiation_type MoK\a
_diffrn_radiation_wavelength 0.71073
_diffrn_reflns_av_R_equivalents 0.0482
_diffrn_reflns_av_sigmaI/netI 0.0558
_diffrn_reflns_limit_h_max 8
_diffrn_reflns_limit_h_min -8
_diffrn_reflns_limit_k_max 4
_diffrn_reflns_limit_k_min -5
_diffrn_reflns_limit_l_max 8
_diffrn_reflns_limit_l_min -8
_diffrn_reflns_number 1306
_diffrn_reflns_theta_full 25.00
_diffrn_reflns_theta_max 28.74
_diffrn_reflns_theta_min 3.26
_diffrn_standards_decay_% 0
_diffrn_standards_interval_count 0
_diffrn_standards_interval_time 0
_diffrn_standards_number 0
_exptl_absorpt_coefficient_mu 22.198
_exptl_absorpt_correction_T_max 0.6651
_exptl_absorpt_correction_T_min 0.1759
_exptl_absorpt_correction_type multi-scan
_exptl_absorpt_process_details 'SADABS 2.03 (Sheldrick, 2001)'
_exptl_crystal_density_diffrn 5.056
_exptl_crystal_density_method 'not measured'
_exptl_crystal_F_000 196
_exptl_crystal_size_max 0.12
_exptl_crystal_size_mid 0.02
_exptl_crystal_size_min 0.02
_refine_diff_density_max 2.888
_refine_diff_density_min -3.163
_refine_diff_density_rms 0.759
_refine_ls_extinction_method none
_refine_ls_goodness_of_fit_ref 1.437
_refine_ls_hydrogen_treatment refxyz
_refine_ls_matrix_type full
_refine_ls_number_parameters 29
_refine_ls_number_reflns 400
_refine_ls_number_restraints 2
_refine_ls_restrained_S_all 1.433
_refine_ls_R_factor_all 0.0413
_refine_ls_R_factor_gt 0.0345
_refine_ls_shift/su_max 0.001
_refine_ls_shift/su_mean 0.000
_refine_ls_structure_factor_coef Fsqd
_refine_ls_weighting_details 'calc w=1/[\s^2^(Fo^2^)+(0.0330P)^2^+0.0000P] where P=(Fo^2^+2Fc^2^)/3'
_refine_ls_weighting_scheme calc
_refine_ls_wR_factor_gt 0.0817
_refine_ls_wR_factor_ref 0.0919
_reflns_number_gt 343
_reflns_number_total 400
_reflns_threshold_expression >2sigma(I)
_cod_data_source_file ic901617c_si_007_02.cif
_cod_data_source_block apx191
_cod_original_sg_symbol_H-M 'P 21/m'
_cod_original_formula_sum 'H2 Cl Eu O2'
_cod_database_code 4315691

loop_
_symmetry_equiv_pos_as_xyz
'x, y, z'
'-x, y+1/2, -z'
'-x, -y, -z'
'x, -y-1/2, z'

loop_
_atom_site_label
_atom_site_type_symbol
_atom_site_fract_x
_atom_site_fract_y
_atom_site_fract_z
_atom_site_U_iso_or_equiv
_atom_site_adp_type
_atom_site_occupancy
_atom_site_symmetry_multiplicity
_atom_site_calc_flag
_atom_site_refinement_flags
_atom_site_disorder_assembly
_atom_site_disorder_group
Eu1 Eu 0.30639(14) 0.2500 0.12951(11) 0.0047(3) Uani 1 2 d S . .
Cl1 Cl 0.2460(7) 0.7500 0.4378(6) 0.0073(8) Uani 1 2 d S . .
O1 O 0.097(2) 0.7500 -0.0827(15) 0.006(2) Uani 1 2 d SD . .
O2 O 0.568(2) 0.7500 0.1625(15) 0.007(2) Uani 1 2 d SD . .
H1 H 0.08(6) 0.7500 -0.169(11) 0.080 Uiso 1 2 d SD . .
H2 H 0.63(4) 0.7500 0.24(2) 0.080 Uiso 1 2 d SD . .

loop_
_atom_site_aniso_label
_atom_site_aniso_U_11
_atom_site_aniso_U_22
_atom_site_aniso_U_33
_atom_site_aniso_U_23
_atom_site_aniso_U_13
_atom_site_aniso_U_12
Eu1 0.0074(5) 0.0026(4) 0.0048(4) 0.000 0.0031(3) 0.000
Cl1 0.011(2) 0.0045(19) 0.0069(15) 0.000 0.0044(15) 0.000
O1 0.015(6) 0.002(6) 0.002(5) 0.000 0.003(5) 0.000
O2 0.010(6) 0.009(6) 0.002(5) 0.000 0.004(4) 0.000

loop_
_atom_type_symbol
_atom_type_description
_atom_type_scat_dispersion_real
_atom_type_scat_dispersion_imag
_atom_type_scat_source
O O 0.0106 0.0060 'International Tables Vol C Tables 4.2.6.8 and 6.1.1.4'
H H 0.0000 0.0000 'International Tables Vol C Tables 4.2.6.8 and 6.1.1.4'
Cl Cl 0.1484 0.1585 'International Tables Vol C Tables 4.2.6.8 and 6.1.1.4'
Eu Eu -0.1578 3.6682 'International Tables Vol C Tables 4.2.6.8 and 6.1.1.4'

loop_
_geom_angle_atom_site_label_1
_geom_angle_atom_site_label_2
_geom_angle_atom_site_label_3
_geom_angle
_geom_angle_site_symmetry_1
_geom_angle_site_symmetry_3
_geom_angle_publ_flag
O2 Eu1 O1 122.7(4) 3_665 3_565 ?
O2 Eu1 O1 77.2(3) 3_665 1_545 ?
O1 Eu1 O1 68.0(3) 3_565 1_545 ?
O2 Eu1 O1 77.2(3) 3_665 . ?
O1 Eu1 O1 68.0(3) 3_565 . ?
O1 Eu1 O1 102.3(4) 1_545 . ?
O2 Eu1 O2 70.4(3) 3_665 . ?
O1 Eu1 O2 129.1(2) 3_565 . ?
O1 Eu1 O2 147.6(3) 1_545 . ?
O1 Eu1 O2 68.7(3) . . ?
O2 Eu1 O2 70.4(3) 3_665 1_545 ?
O1 Eu1 O2 129.1(2) 3_565 1_545 ?
O1 Eu1 O2 68.7(3) 1_545 1_545 ?
O1 Eu1 O2 147.6(3) . 1_545 ?
O2 Eu1 O2 101.7(5) . 1_545 ?
O2 Eu1 Cl1 139.05(8) 3_665 . ?
O1 Eu1 Cl1 71.98(18) 3_565 . ?
O1 Eu1 Cl1 137.6(3) 1_545 . ?
O1 Eu1 Cl1 74.6(2) . . ?
O2 Eu1 Cl1 72.0(2) . . ?
O2 Eu1 Cl1 133.6(2) 1_545 . ?
O2 Eu1 Cl1 139.05(8) 3_665 1_545 ?
O1 Eu1 Cl1 71.98(18) 3_565 1_545 ?
O1 Eu1 Cl1 74.6(2) 1_545 1_545 ?
O1 Eu1 Cl1 137.6(3) . 1_545 ?
O2 Eu1 Cl1 133.6(2) . 1_545 ?
O2 Eu1 Cl1 72.0(2) 1_545 1_545 ?
Cl1 Eu1 Cl1 80.30(13) . 1_545 ?
O2 Eu1 Cl1 108.6(3) 3_665 3_666 ?
O1 Eu1 Cl1 128.7(2) 3_565 3_666 ?
O1 Eu1 Cl1 128.8(2) 1_545 3_666 ?
O1 Eu1 Cl1 128.8(2) . 3_666 ?
O2 Eu1 Cl1 66.4(2) . 3_666 ?
O2 Eu1 Cl1 66.4(2) 1_545 3_666 ?
Cl1 Eu1 Cl1 69.36(12) . 3_666 ?
Cl1 Eu1 Cl1 69.36(13) 1_545 3_666 ?
O2 Eu1 Eu1 90.0 3_665 1_545 ?
O1 Eu1 Eu1 90.000(1) 3_565 1_545 ?
O1 Eu1 Eu1 38.8(2) 1_545 1_545 ?
O1 Eu1 Eu1 141.2(2) . 1_545 ?
O2 Eu1 Eu1 140.8(2) . 1_545 ?
O2 Eu1 Eu1 39.2(2) 1_545 1_545 ?
Cl1 Eu1 Eu1 130.15(7) . 1_545 ?
Cl1 Eu1 Eu1 49.85(6) 1_545 1_545 ?
Cl1 Eu1 Eu1 90.0 3_666 1_545 ?
O2 Eu1 Eu1 90.0 3_665 1_565 ?
O1 Eu1 Eu1 90.000(1) 3_565 1_565 ?
O1 Eu1 Eu1 141.2(2) 1_545 1_565 ?
O1 Eu1 Eu1 38.8(2) . 1_565 ?
O2 Eu1 Eu1 39.2(2) . 1_565 ?
O2 Eu1 Eu1 140.8(2) 1_545 1_565 ?
Cl1 Eu1 Eu1 49.85(6) . 1_565 ?
Cl1 Eu1 Eu1 130.15(7) 1_545 1_565 ?
Cl1 Eu1 Eu1 90.0 3_666 1_565 ?
Eu1 Eu1 Eu1 180.0 1_545 1_565 ?
O2 Eu1 Eu1 35.79(16) 3_665 3_665 ?
O1 Eu1 Eu1 135.87(17) 3_565 3_665 ?
O1 Eu1 Eu1 113.0(2) 1_545 3_665 ?
O1 Eu1 Eu1 68.9(3) . 3_665 ?
O2 Eu1 Eu1 34.6(2) . 3_665 ?
O2 Eu1 Eu1 85.6(2) 1_545 3_665 ?
Cl1 Eu1 Eu1 105.27(9) . 3_665 ?
Cl1 Eu1 Eu1 152.13(9) 1_545 3_665 ?
Cl1 Eu1 Eu1 86.81(11) 3_666 3_665 ?
Eu1 Eu1 Eu1 118.77(4) 1_545 3_665 ?
Eu1 Eu1 Eu1 61.23(4) 1_565 3_665 ?
Eu1 Cl1 Eu1 80.30(13) . 1_565 ?
Eu1 Cl1 Eu1 110.64(12) . 3_666 ?
Eu1 Cl1 Eu1 110.64(13) 1_565 3_666 ?
Eu1 O1 Eu1 112.0(3) 3_565 1_565 ?
Eu1 O1 Eu1 112.0(3) 3_565 . ?
Eu1 O1 Eu1 102.3(4) 1_565 . ?
Eu1 O2 Eu1 109.6(3) 3_665 1_565 ?
Eu1 O2 Eu1 109.6(3) 3_665 . ?
Eu1 O2 Eu1 101.7(5) 1_565 . ?

loop_
_geom_bond_atom_site_label_1
_geom_bond_atom_site_label_2
_geom_bond_distance
_geom_bond_site_symmetry_2
_geom_bond_publ_flag
Eu1 O2 2.370(11) 3_665 ?
Eu1 O1 2.386(12) 3_565 ?
Eu1 O1 2.428(7) 1_545 ?
Eu1 O1 2.428(7) . ?
Eu1 O2 2.439(8) . ?
Eu1 O2 2.439(8) 1_545 ?
Eu1 Cl1 2.933(4) . ?
Eu1 Cl1 2.933(4) 1_545 ?
Eu1 Cl1 3.172(5) 3_666 ?
Eu1 Eu1 3.783(5) 1_545 ?
Eu1 Eu1 3.783(5) 1_565 ?
Eu1 Eu1 3.929(3) 3_665 ?
Cl1 Eu1 2.933(4) 1_565 ?
Cl1 Eu1 3.172(5) 3_666 ?
O1 Eu1 2.386(12) 3_565 ?
O1 Eu1 2.428(7) 1_565 ?
O2 Eu1 2.370(11) 3_665 ?
O2 Eu1 2.439(8) 1_565 ?
